data_2223819
loop_
_publ_author_name
'Muramulla, Savitha'
'Arman, Hadi D.'
'Zhao, Cong-Gui'
'Tiekink, Edward R. T.'

_publ_section_title
;
 (5-Ethenyl-1-azabicyclo[2.2.2]octan-2-yl)(6-methoxy-3-quinolyl)methanol
 methanol solvate
;
_journal_coeditor_code HB5191
_journal_issue 11
_journal_name_full 'Acta Crystallographica Section E'
_journal_page_first o2962
_journal_paper_doi 10.1107/S1600536809045073
_journal_volume 65
_journal_year 2009
_chemical_formula_iupac 'C20 H24 N2 O2, C H4 O'
_chemical_formula_moiety 'C20 H24 N2 O2, C H4 O'
_chemical_formula_sum 'C21 H28 N2 O3'
_chemical_formula_weight 356.45
_chemical_name_systematic
;
(5-Ethenyl-1-azabicyclo[2.2.2]octan-2-yl)(6-methoxy-3-quinolyl)methanol
methanol solvate
;
_space_group_IT_number 19
_symmetry_cell_setting orthorhombic
_symmetry_space_group_name_Hall 'P 2ac 2ab'
_symmetry_space_group_name_H-M 'P 21 21 21'
_atom_sites_solution_hydrogens geom
_atom_sites_solution_primary direct
_atom_sites_solution_secondary difmap
_audit_creation_method SHELXL-97
_cell_angle_alpha 90
_cell_angle_beta 90
_cell_angle_gamma 90
_cell_formula_units_Z 4
_cell_length_a 9.5374(13)
_cell_length_b 12.9842(17)
_cell_length_c 15.871(2)
_cell_measurement_reflns_used 7299
_cell_measurement_temperature 98(2)
_cell_measurement_theta_max 40.2
_cell_measurement_theta_min 2.0
_cell_volume 1965.4(4)
_computing_cell_refinement 'CrystalClear (Rigaku/MSC, 2005)'
_computing_data_collection 'CrystalClear (Rigaku/MSC, 2005)'
_computing_data_reduction 'CrystalClear (Rigaku/MSC, 2005)'
_computing_molecular_graphics 'DIAMOND (Brandenburg, 2006)'
_computing_publication_material 'SHELXL97 (Sheldrick, 2008)'
_computing_structure_refinement 'SHELXL97 (Sheldrick, 2008)'
_computing_structure_solution 'SHELXS97 (Sheldrick, 2008)'
_diffrn_ambient_temperature 98(2)
_diffrn_measured_fraction_theta_full 0.998
_diffrn_measured_fraction_theta_max 0.998
_diffrn_measurement_device_type 'Rigaku AFC12\K/SATURN724'
_diffrn_measurement_method \w
_diffrn_radiation_monochromator graphite
_diffrn_radiation_source 'fine-focus sealed tube'
_diffrn_radiation_type MoK\a
_diffrn_radiation_wavelength 0.71073
_diffrn_reflns_av_R_equivalents 0.043
_diffrn_reflns_av_sigmaI/netI 0.023
_diffrn_reflns_limit_h_max 12
_diffrn_reflns_limit_h_min -12
_diffrn_reflns_limit_k_max 16
_diffrn_reflns_limit_k_min -16
_diffrn_reflns_limit_l_max 20
_diffrn_reflns_limit_l_min -18
_diffrn_reflns_number 14410
_diffrn_reflns_theta_full 27.5
_diffrn_reflns_theta_max 27.5
_diffrn_reflns_theta_min 2.0
_diffrn_standards_decay_% '< 1'
_diffrn_standards_interval_count 0
_diffrn_standards_number 0
_exptl_absorpt_coefficient_mu 0.081
_exptl_absorpt_correction_T_max 1.000
_exptl_absorpt_correction_T_min 0.788
_exptl_absorpt_correction_type multi-scan
_exptl_absorpt_process_details '(ABSCOR; Higashi, 1995)'
_exptl_crystal_colour colourless
_exptl_crystal_density_diffrn 1.205
_exptl_crystal_density_method 'not measured'
_exptl_crystal_description platelet
_exptl_crystal_F_000 768
_exptl_crystal_size_max 0.12
_exptl_crystal_size_mid 0.10
_exptl_crystal_size_min 0.04
_refine_diff_density_max 0.35
_refine_diff_density_min -0.27
_refine_ls_abs_structure_details nd
_refine_ls_goodness_of_fit_ref 1.08
_refine_ls_hydrogen_treatment constr
_refine_ls_matrix_type full
_refine_ls_number_parameters 243
_refine_ls_number_reflns 2561
_refine_ls_number_restraints 2
_refine_ls_restrained_S_all 1.08
_refine_ls_R_factor_all 0.040
_refine_ls_R_factor_gt 0.039
_refine_ls_shift/su_max 0.001
_refine_ls_shift/su_mean 0.000
_refine_ls_structure_factor_coef Fsqd
_refine_ls_weighting_details 'calc w=1/[\s^2^(Fo^2^)+(0.067P)^2^+0.3164P] where P=(Fo^2^+2Fc^2^)/3'
_refine_ls_weighting_scheme calc
_refine_ls_wR_factor_gt 0.107
_refine_ls_wR_factor_ref 0.108
_reflns_number_gt 2501
_reflns_number_total 2561
_reflns_threshold_expression I>2\s(I)
_cod_data_source_file hb5191.cif
_cod_data_source_block I
_cod_depositor_comments
;
The following automatic conversions were performed:
'_exptl_absorpt_correction_type' value 'Multi-scan' changed to
'multi-scan' according to
'/home/saulius/struct/CIF-dictionaries/cif_core.dic' dictionary named
'cif_core.dic' version 2.4.1 from 2010-06-29.

Automatic conversion script
Id: cif_fix_enum 1527 2010-12-29 10:47:43Z saulius 

The following automatic conversions were performed:

'_exptl_absorpt_correction_type' value 'Multi-scan' changed to
'multi-scan' according to
/home/saulius/struct/CIF-dictionaries/cif_core.dic dictionary named
'cif_core.dic' version 2.4.1 from 2010-06-29.

Automatic conversion script
Id: cif_fix_values 1715 2011-07-08 13:25:40Z adriana 
;
_cod_database_code 2223819
_cod_database_fobs_code 2223819

loop_
_symmetry_equiv_pos_as_xyz
'x, y, z'
'-x+1/2, -y, z+1/2'
'-x, y+1/2, -z+1/2'
'x+1/2, -y+1/2, -z'

loop_
_atom_site_type_symbol
_atom_site_label
_atom_site_fract_x
_atom_site_fract_y
_atom_site_fract_z
_atom_site_U_iso_or_equiv
_atom_site_adp_type
_atom_site_calc_flag
_atom_site_refinement_flags
_atom_site_occupancy
_atom_site_disorder_assembly
_atom_site_disorder_group
O O1 -0.09211(13) 0.48893(9) 0.86000(8) 0.0208(3) Uani d D 1 . .
H H1O -0.0859 0.5528 0.8526 0.031 Uiso d D 1 . .
O O2 0.56486(13) 0.36533(10) 0.77309(8) 0.0235(3) Uani d . 1 . .
O O3 0.32503(17) 0.60866(12) 0.92437(9) 0.0349(4) Uani d D 1 . .
H H3O 0.2607 0.5712 0.9435 0.052 Uiso d D 1 . .
N N1 0.12984(17) 0.48168(12) 1.00313(9) 0.0245(3) Uani d . 1 . .
N N2 0.05966(17) 0.19494(12) 0.67553(10) 0.0228(3) Uani d . 1 . .
C C1 0.08927(18) 0.39987(13) 0.94193(10) 0.0191(3) Uani d . 1 . .
H H1 0.1754 0.3580 0.9312 0.023 Uiso calc R 1 . .
C C2 -0.0200(2) 0.32607(14) 0.98034(12) 0.0250(4) Uani d . 1 . .
H H2A -0.1135 0.3393 0.9556 0.030 Uiso calc R 1 . .
H H2B 0.0061 0.2537 0.9684 0.030 Uiso calc R 1 . .
C C3 -0.0236(2) 0.34482(17) 1.07595(13) 0.0299(4) Uani d . 1 . .
H H3 -0.0827 0.2913 1.1041 0.036 Uiso calc R 1 . .
C C4 0.1270(2) 0.33999(17) 1.10976(13) 0.0324(5) Uani d . 1 . .
H H4A 0.1711 0.2738 1.0936 0.039 Uiso calc R 1 . .
H H4B 0.1266 0.3449 1.1720 0.039 Uiso calc R 1 . .
C C5 0.2101(2) 0.43074(17) 1.07174(13) 0.0304(4) Uani d . 1 . .
H H5A 0.2310 0.4816 1.1165 0.036 Uiso calc R 1 . .
H H5B 0.3004 0.4051 1.0491 0.036 Uiso calc R 1 . .
C C6 0.0053(2) 0.53057(16) 1.04185(12) 0.0327(5) Uani d . 1 . .
H H6A -0.0539 0.5607 0.9970 0.039 Uiso calc R 1 . .
H H6B 0.0362 0.5872 1.0792 0.039 Uiso calc R 1 . .
C C7 -0.0833(2) 0.45269(18) 1.09371(12) 0.0329(5) Uani d . 1 . .
H H7 -0.0694 0.4681 1.1549 0.039 Uiso calc R 1 . .
C C8 -0.2379(3) 0.4605(2) 1.07452(16) 0.0498(7) Uani d . 1 . .
H H8 -0.2650 0.4626 1.0170 0.060 Uiso calc R 1 . .
C C9 -0.3375(3) 0.4646(2) 1.13121(18) 0.0534(7) Uani d . 1 . .
H H9A -0.3145 0.4626 1.1894 0.064 Uiso calc R 1 . .
H H9B -0.4327 0.4695 1.1141 0.064 Uiso calc R 1 . .
C C10 0.04468(16) 0.44563(13) 0.85620(11) 0.0175(3) Uani d . 1 . .
H H10 0.1126 0.5010 0.8402 0.021 Uiso calc R 1 . .
C C11 0.04985(18) 0.36143(13) 0.78993(10) 0.0182(3) Uani d . 1 . .
C C12 -0.07008(19) 0.31535(14) 0.76062(12) 0.0227(4) Uani d . 1 . .
H H12 -0.1593 0.3392 0.7787 0.027 Uiso calc R 1 . .
C C13 -0.06039(19) 0.23226(15) 0.70350(12) 0.0249(4) Uani d . 1 . .
H H13 -0.1449 0.2015 0.6842 0.030 Uiso calc R 1 . .
C C14 0.18062(18) 0.24173(13) 0.70160(10) 0.0196(3) Uani d . 1 . .
C C15 0.18147(17) 0.32619(13) 0.75884(10) 0.0172(3) Uani d . 1 . .
C C16 0.31191(18) 0.37064(13) 0.78240(10) 0.0180(3) Uani d . 1 . .
H H16 0.3137 0.4283 0.8193 0.022 Uiso calc R 1 . .
C C17 0.43522(18) 0.33065(13) 0.75211(11) 0.0191(3) Uani d . 1 . .
C C18 0.43402(19) 0.24588(14) 0.69502(11) 0.0213(3) Uani d . 1 . .
H H18 0.5199 0.2187 0.6743 0.026 Uiso calc R 1 . .
C C19 0.31040(19) 0.20397(14) 0.67016(11) 0.0216(3) Uani d . 1 . .
H H19 0.3106 0.1485 0.6311 0.026 Uiso calc R 1 . .
C C20 0.57014(19) 0.44156(15) 0.83814(14) 0.0288(4) Uani d . 1 . .
H H20A 0.5219 0.5040 0.8191 0.043 Uiso calc R 1 . .
H H20B 0.6682 0.4579 0.8510 0.043 Uiso calc R 1 . .
H H20C 0.5240 0.4150 0.8888 0.043 Uiso calc R 1 . .
C C21 0.3789(4) 0.6699(3) 0.98995(18) 0.0793(13) Uani d . 1 . .
H H21A 0.3187 0.7303 0.9979 0.119 Uiso calc R 1 . .
H H21B 0.4740 0.6925 0.9755 0.119 Uiso calc R 1 . .
H H21C 0.3816 0.6296 1.0421 0.119 Uiso calc R 1 . .

loop_
_atom_site_aniso_label
_atom_site_aniso_U_11
_atom_site_aniso_U_22
_atom_site_aniso_U_33
_atom_site_aniso_U_12
_atom_site_aniso_U_13
_atom_site_aniso_U_23
O1 0.0171(6) 0.0161(5) 0.0292(6) 0.0017(5) 0.0012(5) -0.0008(5)
O2 0.0157(5) 0.0233(6) 0.0314(6) -0.0006(5) 0.0013(5) -0.0028(5)
O3 0.0421(9) 0.0361(8) 0.0265(6) -0.0121(7) 0.0075(6) -0.0059(6)
N1 0.0303(8) 0.0229(7) 0.0203(6) -0.0048(6) -0.0025(6) -0.0006(6)
N2 0.0230(7) 0.0193(7) 0.0262(7) -0.0012(6) -0.0012(6) -0.0032(6)
C1 0.0206(8) 0.0166(7) 0.0202(7) -0.0011(6) 0.0009(6) 0.0007(6)
C2 0.0281(9) 0.0209(8) 0.0259(8) -0.0048(7) 0.0028(7) 0.0031(7)
C3 0.0292(9) 0.0362(11) 0.0242(8) -0.0031(8) 0.0029(8) 0.0098(8)
C4 0.0322(10) 0.0360(11) 0.0291(9) 0.0001(9) -0.0013(8) 0.0110(8)
C5 0.0320(10) 0.0346(10) 0.0244(8) -0.0049(8) -0.0060(8) 0.0027(8)
C6 0.0487(12) 0.0262(10) 0.0234(8) 0.0091(9) -0.0014(9) -0.0047(8)
C7 0.0318(10) 0.0468(12) 0.0201(8) 0.0083(10) 0.0039(8) -0.0020(8)
C8 0.0360(12) 0.080(2) 0.0335(11) 0.0157(13) -0.0006(10) -0.0086(13)
C9 0.0388(12) 0.0715(19) 0.0500(14) 0.0109(13) 0.0095(11) 0.0000(14)
C10 0.0151(7) 0.0161(7) 0.0212(7) 0.0002(6) 0.0008(6) -0.0003(6)
C11 0.0189(7) 0.0155(7) 0.0201(7) -0.0002(6) 0.0010(6) 0.0012(6)
C12 0.0178(7) 0.0216(8) 0.0288(8) 0.0019(7) 0.0005(7) -0.0039(7)
C13 0.0208(8) 0.0230(8) 0.0311(9) -0.0020(7) -0.0030(7) -0.0047(7)
C14 0.0218(8) 0.0175(8) 0.0195(7) 0.0009(7) 0.0005(6) -0.0014(6)
C15 0.0181(7) 0.0151(7) 0.0184(7) 0.0002(6) 0.0003(6) 0.0009(6)
C16 0.0190(7) 0.0163(7) 0.0186(7) -0.0009(6) 0.0003(6) 0.0007(6)
C17 0.0186(7) 0.0180(8) 0.0207(7) -0.0003(6) 0.0004(6) 0.0033(6)
C18 0.0210(7) 0.0211(8) 0.0217(8) 0.0039(7) 0.0046(7) 0.0008(7)
C19 0.0252(8) 0.0183(8) 0.0212(7) 0.0025(7) 0.0019(7) -0.0023(6)
C20 0.0171(7) 0.0270(9) 0.0422(10) -0.0017(7) -0.0009(8) -0.0092(8)
C21 0.106(3) 0.092(3) 0.0397(14) -0.069(2) 0.0241(16) -0.0203(15)

loop_
_atom_type_symbol
_atom_type_description
_atom_type_scat_dispersion_real
_atom_type_scat_dispersion_imag
_atom_type_scat_source
C C 0.0033 0.0016 'International Tables Vol C Tables 4.2.6.8 and 6.1.1.4'
H H 0.0000 0.0000 'International Tables Vol C Tables 4.2.6.8 and 6.1.1.4'
N N 0.0061 0.0033 'International Tables Vol C Tables 4.2.6.8 and 6.1.1.4'
O O 0.0106 0.0060 'International Tables Vol C Tables 4.2.6.8 and 6.1.1.4'

loop_
_geom_angle_atom_site_label_1
_geom_angle_atom_site_label_2
_geom_angle_atom_site_label_3
_geom_angle_site_symmetry_1
_geom_angle_site_symmetry_3
_geom_angle
_geom_angle_publ_flag
C10 O1 H1O . . 108.6 ?
C17 O2 C20 . . 116.01(13) ?
C21 O3 H3O . . 109.2 ?
C6 N1 C5 . . 107.46(15) ?
C6 N1 C1 . . 111.58(15) ?
C5 N1 C1 . . 107.09(15) ?
C13 N2 C14 . . 117.82(15) ?
N1 C1 C2 . . 111.16(14) ?
N1 C1 C10 . . 111.80(14) ?
C2 C1 C10 . . 113.66(14) ?
N1 C1 H1 . . 106.6 ?
C2 C1 H1 . . 106.6 ?
C10 C1 H1 . . 106.6 ?
C3 C2 C1 . . 107.88(15) ?
C3 C2 H2A . . 110.1 ?
C1 C2 H2A . . 110.1 ?
C3 C2 H2B . . 110.1 ?
C1 C2 H2B . . 110.1 ?
H2A C2 H2B . . 108.4 ?
C4 C3 C2 . . 108.53(17) ?
C4 C3 C7 . . 108.63(18) ?
C2 C3 C7 . . 109.48(16) ?
C4 C3 H3 . . 110.1 ?
C2 C3 H3 . . 110.1 ?
C7 C3 H3 . . 110.1 ?
C3 C4 C5 . . 108.25(16) ?
C3 C4 H4A . . 110.0 ?
C5 C4 H4A . . 110.0 ?
C3 C4 H4B . . 110.0 ?
C5 C4 H4B . . 110.0 ?
H4A C4 H4B . . 108.4 ?
N1 C5 C4 . . 111.18(16) ?
N1 C5 H5A . . 109.4 ?
C4 C5 H5A . . 109.4 ?
N1 C5 H5B . . 109.4 ?
C4 C5 H5B . . 109.4 ?
H5A C5 H5B . . 108.0 ?
N1 C6 C7 . . 112.16(16) ?
N1 C6 H6A . . 109.2 ?
C7 C6 H6A . . 109.2 ?
N1 C6 H6B . . 109.2 ?
C7 C6 H6B . . 109.2 ?
H6A C6 H6B . . 107.9 ?
C8 C7 C3 . . 112.7(2) ?
C8 C7 C6 . . 112.37(19) ?
C3 C7 C6 . . 107.13(15) ?
C8 C7 H7 . . 108.2 ?
C3 C7 H7 . . 108.2 ?
C6 C7 H7 . . 108.2 ?
C9 C8 C7 . . 124.9(2) ?
C9 C8 H8 . . 117.5 ?
C7 C8 H8 . . 117.5 ?
C8 C9 H9A . . 120.0 ?
C8 C9 H9B . . 120.0 ?
H9A C9 H9B . . 120.0 ?
O1 C10 C11 . . 110.12(13) ?
O1 C10 C1 . . 111.56(13) ?
C11 C10 C1 . . 108.93(14) ?
O1 C10 H10 . . 108.7 ?
C11 C10 H10 . . 108.7 ?
C1 C10 H10 . . 108.7 ?
C12 C11 C15 . . 118.50(15) ?
C12 C11 C10 . . 121.46(15) ?
C15 C11 C10 . . 120.01(14) ?
C11 C12 C13 . . 119.75(16) ?
C11 C12 H12 . . 120.1 ?
C13 C12 H12 . . 120.1 ?
N2 C13 C12 . . 123.58(17) ?
N2 C13 H13 . . 118.2 ?
C12 C13 H13 . . 118.2 ?
N2 C14 C19 . . 118.35(15) ?
N2 C14 C15 . . 122.68(15) ?
C19 C14 C15 . . 118.98(15) ?
C16 C15 C14 . . 119.04(15) ?
C16 C15 C11 . . 123.35(15) ?
C14 C15 C11 . . 117.60(15) ?
C17 C16 C15 . . 120.28(15) ?
C17 C16 H16 . . 119.9 ?
C15 C16 H16 . . 119.9 ?
O2 C17 C16 . . 124.69(16) ?
O2 C17 C18 . . 114.79(15) ?
C16 C17 C18 . . 120.52(16) ?
C19 C18 C17 . . 120.08(16) ?
C19 C18 H18 . . 120.0 ?
C17 C18 H18 . . 120.0 ?
C18 C19 C14 . . 121.07(16) ?
C18 C19 H19 . . 119.5 ?
C14 C19 H19 . . 119.5 ?
O2 C20 H20A . . 109.5 ?
O2 C20 H20B . . 109.5 ?
H20A C20 H20B . . 109.5 ?
O2 C20 H20C . . 109.5 ?
H20A C20 H20C . . 109.5 ?
H20B C20 H20C . . 109.5 ?
O3 C21 H21A . . 109.5 ?
O3 C21 H21B . . 109.5 ?
H21A C21 H21B . . 109.5 ?
O3 C21 H21C . . 109.5 ?
H21A C21 H21C . . 109.5 ?
H21B C21 H21C . . 109.5 ?

loop_
_geom_bond_atom_site_label_1
_geom_bond_atom_site_label_2
_geom_bond_site_symmetry_2
_geom_bond_distance
_geom_bond_publ_flag
O1 C10 . 1.4218(19) ?
O1 H1O . 0.8400 ?
O2 C17 . 1.357(2) ?
O2 C20 . 1.431(2) ?
O3 C21 . 1.407(3) ?
O3 H3O . 0.8401 ?
N1 C6 . 1.480(3) ?
N1 C5 . 1.487(2) ?
N1 C1 . 1.490(2) ?
N2 C13 . 1.320(2) ?
N2 C14 . 1.368(2) ?
C1 C2 . 1.541(2) ?
C1 C10 . 1.544(2) ?
C1 H1 . 1.0000 ?
C2 C3 . 1.537(3) ?
C2 H2A . 0.9900 ?
C2 H2B . 0.9900 ?
C3 C4 . 1.534(3) ?
C3 C7 . 1.538(3) ?
C3 H3 . 1.0000 ?
C4 C5 . 1.543(3) ?
C4 H4A . 0.9900 ?
C4 H4B . 0.9900 ?
C5 H5A . 0.9900 ?
C5 H5B . 0.9900 ?
C6 C7 . 1.553(3) ?
C6 H6A . 0.9900 ?
C6 H6B . 0.9900 ?
C7 C8 . 1.509(3) ?
C7 H7 . 1.0000 ?
C8 C9 . 1.309(4) ?
C8 H8 . 0.9500 ?
C9 H9A . 0.9500 ?
C9 H9B . 0.9500 ?
C10 C11 . 1.518(2) ?
C10 H10 . 1.0000 ?
C11 C12 . 1.372(2) ?
C11 C15 . 1.424(2) ?
C12 C13 . 1.412(2) ?
C12 H12 . 0.9500 ?
C13 H13 . 0.9500 ?
C14 C19 . 1.422(2) ?
C14 C15 . 1.424(2) ?
C15 C16 . 1.421(2) ?
C16 C17 . 1.373(2) ?
C16 H16 . 0.9500 ?
C17 C18 . 1.426(2) ?
C18 C19 . 1.357(3) ?
C18 H18 . 0.9500 ?
C19 H19 . 0.9500 ?
C20 H20A . 0.9800 ?
C20 H20B . 0.9800 ?
C20 H20C . 0.9800 ?
C21 H21A . 0.9800 ?
C21 H21B . 0.9800 ?
C21 H21C . 0.9800 ?

loop_
_geom_hbond_atom_site_label_D
_geom_hbond_atom_site_label_H
_geom_hbond_atom_site_label_A
_geom_hbond_site_symmetry_A
_geom_hbond_distance_DH
_geom_hbond_distance_HA
_geom_hbond_distance_DA
_geom_hbond_angle_DHA
_geom_hbond_publ_flag
O3 H3o N1 1_555 0.84 1.95 2.783(2) 171 y
O1 H1o N2 3_556 0.84 1.92 2.751(2) 173 y
C20 H20b O1 1_655 0.98 2.33 3.298(2) 171 y
C18 H18 O3 3_646 0.95 2.58 3.471(2) 155 y

loop_
_geom_torsion_atom_site_label_1
_geom_torsion_atom_site_label_2
_geom_torsion_atom_site_label_3
_geom_torsion_atom_site_label_4
_geom_torsion_site_symmetry_1
_geom_torsion_site_symmetry_2
_geom_torsion_site_symmetry_3
_geom_torsion_site_symmetry_4
_geom_torsion
_geom_torsion_publ_flag
C6 N1 C1 C2 . . . . -48.65(19) ?
C5 N1 C1 C2 . . . . 68.68(19) ?
C6 N1 C1 C10 . . . . 79.54(17) ?
C5 N1 C1 C10 . . . . -163.12(14) ?
N1 C1 C2 C3 . . . . -14.0(2) ?
C10 C1 C2 C3 . . . . -141.20(16) ?
C1 C2 C3 C4 . . . . -51.1(2) ?
C1 C2 C3 C7 . . . . 67.3(2) ?
C2 C3 C4 C5 . . . . 65.3(2) ?
C7 C3 C4 C5 . . . . -53.6(2) ?
C6 N1 C5 C4 . . . . 66.4(2) ?
C1 N1 C5 C4 . . . . -53.6(2) ?
C3 C4 C5 N1 . . . . -10.8(2) ?
C5 N1 C6 C7 . . . . -54.7(2) ?
C1 N1 C6 C7 . . . . 62.44(19) ?
C4 C3 C7 C8 . . . . -171.49(17) ?
C2 C3 C7 C8 . . . . 70.1(2) ?
C4 C3 C7 C6 . . . . 64.42(19) ?
C2 C3 C7 C6 . . . . -53.9(2) ?
N1 C6 C7 C8 . . . . -133.14(19) ?
N1 C6 C7 C3 . . . . -8.8(2) ?
C3 C7 C8 C9 . . . . 106.1(3) ?
C6 C7 C8 C9 . . . . -132.7(3) ?
N1 C1 C10 O1 . . . . -76.08(17) ?
C2 C1 C10 O1 . . . . 50.77(19) ?
N1 C1 C10 C11 . . . . 162.15(14) ?
C2 C1 C10 C11 . . . . -71.00(17) ?
O1 C10 C11 C12 . . . . -18.9(2) ?
C1 C10 C11 C12 . . . . 103.71(18) ?
O1 C10 C11 C15 . . . . 163.18(14) ?
C1 C10 C11 C15 . . . . -74.18(19) ?
C15 C11 C12 C13 . . . . 2.5(3) ?
C10 C11 C12 C13 . . . . -175.43(16) ?
C14 N2 C13 C12 . . . . -2.0(3) ?
C11 C12 C13 N2 . . . . -0.1(3) ?
C13 N2 C14 C19 . . . . -178.37(17) ?
C13 N2 C14 C15 . . . . 1.8(3) ?
N2 C14 C15 C16 . . . . -179.73(16) ?
C19 C14 C15 C16 . . . . 0.4(2) ?
N2 C14 C15 C11 . . . . 0.6(2) ?
C19 C14 C15 C11 . . . . -179.29(15) ?
C12 C11 C15 C16 . . . . 177.65(17) ?
C10 C11 C15 C16 . . . . -4.4(2) ?
C12 C11 C15 C14 . . . . -2.7(2) ?
C10 C11 C15 C14 . . . . 175.28(15) ?
C14 C15 C16 C17 . . . . -1.8(2) ?
C11 C15 C16 C17 . . . . 177.88(16) ?
C20 O2 C17 C16 . . . . 6.9(2) ?
C20 O2 C17 C18 . . . . -172.46(15) ?
C15 C16 C17 O2 . . . . -177.66(16) ?
C15 C16 C17 C18 . . . . 1.6(2) ?
O2 C17 C18 C19 . . . . 179.34(16) ?
C16 C17 C18 C19 . . . . 0.0(3) ?
C17 C18 C19 C14 . . . . -1.4(3) ?
N2 C14 C19 C18 . . . . -178.68(17) ?
C15 C14 C19 C18 . . . . 1.2(3) ?

loop_
_cod_related_entry_id
_cod_related_entry_database
_cod_related_entry_code
1 ChemSpider 30655919
